data_7059513
loop_
_publ_author_name
'Jana, Asim'
'Bhaumick, Prabhas'
'Choudhury, Lokman H.'

_publ_section_title
;
 Microwave assisted synthesis of \b-keto thioethers and furan derivatives
 by thiol directed multicomponent reactions
;
_journal_issue 20
_journal_name_full 'New Journal of Chemistry'
_journal_page_first 8442
_journal_page_last 8453
_journal_paper_doi 10.1039/D0NJ00587H
_journal_volume 44
_journal_year 2020
_chemical_formula_moiety 'C23 H15 Cl O4 S'
_chemical_formula_sum 'C23 H15 Cl O4 S'
_chemical_formula_weight 422.86
_space_group_crystal_system triclinic
_space_group_IT_number 2
_space_group_name_Hall '-P 1'
_space_group_name_H-M_alt 'P -1'
_atom_sites_solution_hydrogens geom
_audit_creation_method SHELXL-2014/7
_audit_update_record
;
2020-01-04 deposited with the CCDC.	2020-04-20 downloaded from the CCDC.
;
_cell_angle_alpha 99.835(2)
_cell_angle_beta 100.128(2)
_cell_angle_gamma 106.436(2)
_cell_formula_units_Z 2
_cell_length_a 8.7831(8)
_cell_length_b 8.9008(7)
_cell_length_c 13.3834(12)
_cell_measurement_reflns_used 9990
_cell_measurement_temperature 298(2)
_cell_measurement_theta_max 28.15
_cell_measurement_theta_min 2.49
_cell_volume 960.54(15)
_computing_cell_refinement 'Bruker SAINT'
_computing_data_collection 'Bruker APEX2'
_computing_data_reduction 'Bruker SAINT'
_computing_molecular_graphics 'Bruker SHELXTL'
_computing_publication_material 'Bruker SHELXTL'
_computing_structure_refinement 'SHELXL-2014 (Sheldrick 2014)'
_computing_structure_solution 'SHELXS-97 (Sheldrick 2008)'
_diffrn_ambient_temperature 298(2)
_diffrn_measured_fraction_theta_full 0.999
_diffrn_measured_fraction_theta_max 0.999
_diffrn_measurement_device_type 'Bruker APEX-II CCD'
_diffrn_measurement_method '\f and \w scans'
_diffrn_radiation_type MoK\a
_diffrn_radiation_wavelength 0.71073
_diffrn_reflns_av_R_equivalents 0.0258
_diffrn_reflns_av_unetI/netI 0.0169
_diffrn_reflns_Laue_measured_fraction_full 0.999
_diffrn_reflns_Laue_measured_fraction_max 0.999
_diffrn_reflns_limit_h_max 10
_diffrn_reflns_limit_h_min -10
_diffrn_reflns_limit_k_max 10
_diffrn_reflns_limit_k_min -10
_diffrn_reflns_limit_l_max 16
_diffrn_reflns_limit_l_min -16
_diffrn_reflns_number 26141
_diffrn_reflns_point_group_measured_fraction_full 0.999
_diffrn_reflns_point_group_measured_fraction_max 0.999
_diffrn_reflns_theta_full 25.242
_diffrn_reflns_theta_max 25.500
_diffrn_reflns_theta_min 2.489
_exptl_absorpt_coefficient_mu 0.336
_exptl_absorpt_correction_T_max 0.904
_exptl_absorpt_correction_T_min 0.904
_exptl_absorpt_correction_type multi-scan
_exptl_absorpt_process_details SADABS-2016/2
_exptl_crystal_colour colourless
_exptl_crystal_density_diffrn 1.462
_exptl_crystal_description CUBE
_exptl_crystal_F_000 436
_exptl_crystal_size_max 0.300
_exptl_crystal_size_mid 0.300
_exptl_crystal_size_min 0.300
_refine_diff_density_max 0.403
_refine_diff_density_min -0.267
_refine_diff_density_rms 0.039
_refine_ls_extinction_coef 0.0094(15)
_refine_ls_extinction_expression Fc^*^=kFc[1+0.001xFc^2^\l^3^/sin(2\q)]^-1/4^
_refine_ls_extinction_method 'SHELXL-2014/7 (Sheldrick 2014'
_refine_ls_goodness_of_fit_ref 1.039
_refine_ls_hydrogen_treatment constr
_refine_ls_matrix_type full
_refine_ls_number_parameters 264
_refine_ls_number_reflns 3571
_refine_ls_number_restraints 0
_refine_ls_restrained_S_all 1.039
_refine_ls_R_factor_all 0.0505
_refine_ls_R_factor_gt 0.0391
_refine_ls_shift/su_max 0.000
_refine_ls_shift/su_mean 0.000
_refine_ls_structure_factor_coef Fsqd
_refine_ls_weighting_details 'w=1/[\s^2^(Fo^2^)+(0.0400P)^2^+0.5229P] where P=(Fo^2^+2Fc^2^)/3'
_refine_ls_weighting_scheme calc
_refine_ls_wR_factor_gt 0.0938
_refine_ls_wR_factor_ref 0.1010
_reflns_Friedel_coverage 0.000
_reflns_number_gt 2945
_reflns_number_total 3571
_reflns_threshold_expression 'I > 2\s(I)'
_cod_data_source_file d0nj00587h2.cif
_cod_data_source_block AJ_a
_cod_depositor_comments
;
The following automatic conversions were performed:

data item '_exptl_absorpt_correction_type' value 'MULTI-SCAN' was
changed to 'multi-scan' in accordance with the
/home/data/users/saulius/crontab/automatic-downloads/rss-feeds/RSC/lib/dictionaries/cif_core.dic
dictionary named 'cif_core.dic' version 2.4.2 last updated on
2011-04-26.

Automatic conversion script
Id: cif_fix_values 7556 2019-12-06 15:28:31Z antanas 

 Adding full bibliography for 7059513--7059514.cif.

 Adding full bibliography for 7059513--7059514.cif.
;
_cod_original_cell_volume 960.54(14)
_cod_database_code 7059513
_shelx_shelxl_version_number 2014/7
_shelx_space_group_comment
;
The symmetry employed for this shelxl refinement is uniquely defined
by the following loop, which should always be used as a source of
symmetry information in preference to the above space-group names.
They are only intended as comments.
;
_shelx_estimated_absorpt_t_min 0.906
_shelx_estimated_absorpt_t_max 0.906

loop_
_space_group_symop_operation_xyz
'x, y, z'
'-x, -y, -z'

loop_
_atom_site_label
_atom_site_type_symbol
_atom_site_fract_x
_atom_site_fract_y
_atom_site_fract_z
_atom_site_U_iso_or_equiv
_atom_site_adp_type
_atom_site_occupancy
_atom_site_site_symmetry_order
_atom_site_calc_flag
_atom_site_refinement_flags_posn
_atom_site_refinement_flags_adp
_atom_site_refinement_flags_occupancy
_atom_site_disorder_assembly
_atom_site_disorder_group
C1 C 0.5550(3) 0.9063(3) 0.82848(18) 0.0510(5) Uani 1 1 d . . . . .
H1 H 0.4800 0.9254 0.7780 0.061 Uiso 1 1 calc R U . . .
C2 C 0.6397(3) 1.0249(3) 0.9160(2) 0.0624(6) Uani 1 1 d . . . . .
H2 H 0.6203 1.1231 0.9255 0.075 Uiso 1 1 calc R U . . .
C3 C 0.7526(3) 0.9998(3) 0.9894(2) 0.0692(7) Uani 1 1 d . . . . .
H3 H 0.8106 1.0815 1.0485 0.083 Uiso 1 1 calc R U . . .
C4 C 0.7816(3) 0.8544(3) 0.97677(19) 0.0661(7) Uani 1 1 d . . . . .
H4 H 0.8597 0.8386 1.0268 0.079 Uiso 1 1 calc R U . . .
C5 C 0.6951(3) 0.7327(3) 0.89033(17) 0.0509(5) Uani 1 1 d . . . . .
H5 H 0.7133 0.6339 0.8825 0.061 Uiso 1 1 calc R U . . .
C6 C 0.5800(2) 0.7572(2) 0.81425(15) 0.0401(4) Uani 1 1 d . . . . .
C7 C 0.4779(2) 0.6316(2) 0.72095(15) 0.0405(4) Uani 1 1 d . . . . .
C8 C 0.4692(2) 0.4569(2) 0.71391(15) 0.0376(4) Uani 1 1 d . . . . .
H6 H 0.5240 0.4510 0.7829 0.045 Uiso 1 1 calc R U . . .
C9 C 0.7826(2) 0.4454(2) 0.71002(15) 0.0418(5) Uani 1 1 d . . . . .
C10 C 0.9168(2) 0.5696(3) 0.70671(16) 0.0452(5) Uani 1 1 d . . . . .
H7 H 0.9065 0.6315 0.6581 0.054 Uiso 1 1 calc R U . . .
C11 C 1.0661(2) 0.6028(3) 0.77500(16) 0.0463(5) Uani 1 1 d . . . . .
H8 H 1.1563 0.6863 0.7725 0.056 Uiso 1 1 calc R U . . .
C12 C 1.0796(2) 0.5106(2) 0.84669(16) 0.0427(5) Uani 1 1 d . . . . .
C13 C 0.9479(3) 0.3862(3) 0.85087(18) 0.0509(5) Uani 1 1 d . . . . .
H9 H 0.9585 0.3248 0.8998 0.061 Uiso 1 1 calc R U . . .
C14 C 0.7996(3) 0.3532(3) 0.78172(18) 0.0507(5) Uani 1 1 d . . . . .
H10 H 0.7103 0.2681 0.7835 0.061 Uiso 1 1 calc R U . . .
C15 C 0.3000(2) 0.3346(2) 0.68658(15) 0.0367(4) Uani 1 1 d . . . . .
C16 C 0.1711(2) 0.3195(2) 0.60859(14) 0.0386(4) Uani 1 1 d . . . . .
C17 C 0.0164(2) 0.1931(2) 0.59211(15) 0.0414(5) Uani 1 1 d . . . . .
C18 C -0.1219(3) 0.1731(3) 0.51493(18) 0.0517(5) Uani 1 1 d . . . . .
H12 H -0.1172 0.2411 0.4691 0.062 Uiso 1 1 calc R U . . .
C19 C -0.2653(3) 0.0529(3) 0.5067(2) 0.0638(7) Uani 1 1 d . . . . .
H13 H -0.3566 0.0386 0.4543 0.077 Uiso 1 1 calc R U . . .
C20 C -0.2745(3) -0.0460(3) 0.5752(2) 0.0666(7) Uani 1 1 d . . . . .
H14 H -0.3727 -0.1257 0.5694 0.080 Uiso 1 1 calc R U . . .
C21 C -0.1412(3) -0.0287(3) 0.6518(2) 0.0606(6) Uani 1 1 d . . . . .
H15 H -0.1482 -0.0954 0.6985 0.073 Uiso 1 1 calc R U . . .
C22 C 0.0046(2) 0.0900(2) 0.65891(17) 0.0460(5) Uani 1 1 d . . . . .
C23 C 0.2862(2) 0.2145(2) 0.74916(17) 0.0441(5) Uani 1 1 d . . . . .
Cl1 Cl 1.26771(7) 0.55119(8) 0.93247(5) 0.0623(2) Uani 1 1 d . . . . .
O1 O 0.39920(19) 0.66879(18) 0.64912(12) 0.0576(4) Uani 1 1 d . . . . .
O2 O 0.17187(18) 0.41416(19) 0.54186(11) 0.0534(4) Uani 1 1 d . . . . .
H11 H 0.2439 0.5010 0.5676 0.080 Uiso 1 1 calc R U . . .
O3 O 0.13614(18) 0.10098(17) 0.73538(12) 0.0536(4) Uani 1 1 d . . . . .
O4 O 0.3965(2) 0.2070(2) 0.81334(14) 0.0661(5) Uani 1 1 d . . . . .
S1 S 0.59169(6) 0.40622(8) 0.62218(4) 0.0578(2) Uani 1 1 d . . . . .

loop_
_atom_site_aniso_label
_atom_site_aniso_U_11
_atom_site_aniso_U_22
_atom_site_aniso_U_33
_atom_site_aniso_U_23
_atom_site_aniso_U_13
_atom_site_aniso_U_12
C1 0.0542(13) 0.0441(12) 0.0576(13) 0.0199(10) 0.0121(11) 0.0161(10)
C2 0.0796(17) 0.0418(12) 0.0636(15) 0.0093(11) 0.0140(13) 0.0198(12)
C3 0.0815(18) 0.0515(14) 0.0578(15) -0.0036(12) 0.0035(13) 0.0130(13)
C4 0.0691(16) 0.0648(16) 0.0532(14) 0.0031(12) -0.0090(12) 0.0249(13)
C5 0.0519(13) 0.0460(12) 0.0528(13) 0.0089(10) 0.0049(10) 0.0191(10)
C6 0.0367(10) 0.0406(11) 0.0427(11) 0.0124(9) 0.0140(8) 0.0076(8)
C7 0.0349(10) 0.0456(11) 0.0423(11) 0.0160(9) 0.0117(8) 0.0101(9)
C8 0.0340(10) 0.0427(11) 0.0369(10) 0.0102(8) 0.0082(8) 0.0133(8)
C9 0.0354(10) 0.0501(12) 0.0411(11) 0.0043(9) 0.0146(8) 0.0163(9)
C10 0.0460(12) 0.0516(12) 0.0417(11) 0.0131(9) 0.0157(9) 0.0170(10)
C11 0.0393(11) 0.0472(12) 0.0495(12) 0.0091(10) 0.0162(9) 0.0076(9)
C12 0.0379(10) 0.0499(12) 0.0420(11) 0.0041(9) 0.0121(9) 0.0191(9)
C13 0.0495(13) 0.0536(13) 0.0614(14) 0.0247(11) 0.0203(11) 0.0240(11)
C14 0.0401(11) 0.0454(12) 0.0680(15) 0.0165(11) 0.0194(10) 0.0099(9)
C15 0.0354(10) 0.0367(10) 0.0413(11) 0.0081(8) 0.0134(8) 0.0148(8)
C16 0.0393(10) 0.0427(11) 0.0359(10) 0.0090(8) 0.0137(8) 0.0138(9)
C17 0.0358(10) 0.0416(11) 0.0455(11) 0.0007(9) 0.0170(9) 0.0115(9)
C18 0.0435(12) 0.0566(13) 0.0524(13) 0.0039(10) 0.0119(10) 0.0167(10)
C19 0.0344(12) 0.0725(17) 0.0705(16) -0.0070(14) 0.0084(11) 0.0124(11)
C20 0.0411(13) 0.0535(14) 0.093(2) -0.0013(14) 0.0256(13) 0.0006(11)
C21 0.0566(14) 0.0455(13) 0.0834(18) 0.0149(12) 0.0328(13) 0.0125(11)
C22 0.0415(11) 0.0422(11) 0.0559(13) 0.0061(10) 0.0178(10) 0.0157(9)
C23 0.0412(11) 0.0426(11) 0.0543(12) 0.0168(9) 0.0155(10) 0.0166(9)
Cl1 0.0460(3) 0.0820(4) 0.0552(4) 0.0099(3) 0.0042(3) 0.0237(3)
O1 0.0619(10) 0.0491(9) 0.0543(9) 0.0219(7) -0.0030(8) 0.0106(7)
O2 0.0494(9) 0.0591(9) 0.0443(8) 0.0214(7) 0.0029(7) 0.0057(7)
O3 0.0501(9) 0.0479(8) 0.0673(10) 0.0257(7) 0.0173(8) 0.0134(7)
O4 0.0557(10) 0.0677(11) 0.0834(12) 0.0428(9) 0.0075(9) 0.0235(8)
S1 0.0374(3) 0.0898(5) 0.0412(3) 0.0029(3) 0.0109(2) 0.0192(3)

loop_
_atom_type_symbol
_atom_type_description
_atom_type_scat_dispersion_real
_atom_type_scat_dispersion_imag
_atom_type_scat_source
C C 0.0033 0.0016 'International Tables Vol C Tables 4.2.6.8 and 6.1.1.4'
H H 0.0000 0.0000 'International Tables Vol C Tables 4.2.6.8 and 6.1.1.4'
Cl Cl 0.1484 0.1585 'International Tables Vol C Tables 4.2.6.8 and 6.1.1.4'
O O 0.0106 0.0060 'International Tables Vol C Tables 4.2.6.8 and 6.1.1.4'
S S 0.1246 0.1234 'International Tables Vol C Tables 4.2.6.8 and 6.1.1.4'

loop_
_geom_angle_atom_site_label_1
_geom_angle_atom_site_label_2
_geom_angle_atom_site_label_3
_geom_angle
_geom_angle_site_symmetry_1
_geom_angle_site_symmetry_3
_geom_angle_publ_flag
C2 C1 C6 120.5(2) . . ?
C2 C1 H1 119.7 . . ?
C6 C1 H1 119.7 . . ?
C3 C2 C1 120.3(2) . . ?
C3 C2 H2 119.8 . . ?
C1 C2 H2 119.8 . . ?
C2 C3 C4 120.4(2) . . ?
C2 C3 H3 119.8 . . ?
C4 C3 H3 119.8 . . ?
C5 C4 C3 120.1(2) . . ?
C5 C4 H4 120.0 . . ?
C3 C4 H4 120.0 . . ?
C4 C5 C6 120.1(2) . . ?
C4 C5 H5 120.0 . . ?
C6 C5 H5 120.0 . . ?
C1 C6 C5 118.55(19) . . ?
C1 C6 C7 117.77(19) . . ?
C5 C6 C7 123.64(18) . . ?
O1 C7 C6 119.65(18) . . ?
O1 C7 C8 120.24(18) . . ?
C6 C7 C8 120.10(17) . . ?
C15 C8 C7 116.31(15) . . ?
C15 C8 S1 111.53(13) . . ?
C7 C8 S1 107.93(13) . . ?
C15 C8 H6 106.9 . . ?
C7 C8 H6 106.9 . . ?
S1 C8 H6 106.9 . . ?
C14 C9 C10 119.28(19) . . ?
C14 C9 S1 120.95(16) . . ?
C10 C9 S1 119.78(16) . . ?
C11 C10 C9 120.6(2) . . ?
C11 C10 H7 119.7 . . ?
C9 C10 H7 119.7 . . ?
C12 C11 C10 119.07(19) . . ?
C12 C11 H8 120.5 . . ?
C10 C11 H8 120.5 . . ?
C13 C12 C11 121.16(19) . . ?
C13 C12 Cl1 119.58(17) . . ?
C11 C12 Cl1 119.25(16) . . ?
C12 C13 C14 119.3(2) . . ?
C12 C13 H9 120.3 . . ?
C14 C13 H9 120.3 . . ?
C9 C14 C13 120.54(19) . . ?
C9 C14 H10 119.7 . . ?
C13 C14 H10 119.7 . . ?
C16 C15 C23 119.26(18) . . ?
C16 C15 C8 127.85(17) . . ?
C23 C15 C8 112.68(16) . . ?
O2 C16 C15 125.04(18) . . ?
O2 C16 C17 114.12(17) . . ?
C15 C16 C17 120.85(18) . . ?
C22 C17 C18 118.38(19) . . ?
C22 C17 C16 117.86(18) . . ?
C18 C17 C16 123.73(19) . . ?
C19 C18 C17 120.0(2) . . ?
C19 C18 H12 120.0 . . ?
C17 C18 H12 120.0 . . ?
C20 C19 C18 120.5(2) . . ?
C20 C19 H13 119.8 . . ?
C18 C19 H13 119.8 . . ?
C21 C20 C19 120.8(2) . . ?
C21 C20 H14 119.6 . . ?
C19 C20 H14 119.6 . . ?
C20 C21 C22 118.9(2) . . ?
C20 C21 H15 120.6 . . ?
C22 C21 H15 120.6 . . ?
O3 C22 C17 121.53(18) . . ?
O3 C22 C21 117.0(2) . . ?
C17 C22 C21 121.5(2) . . ?
O4 C23 O3 116.57(18) . . ?
O4 C23 C15 125.05(19) . . ?
O3 C23 C15 118.38(17) . . ?
C16 O2 H11 109.5 . . ?
C22 O3 C23 121.69(16) . . ?
C9 S1 C8 100.80(9) . . ?

loop_
_geom_bond_atom_site_label_1
_geom_bond_atom_site_label_2
_geom_bond_distance
_geom_bond_site_symmetry_2
_geom_bond_publ_flag
C1 C2 1.366(3) . ?
C1 C6 1.393(3) . ?
C1 H1 0.9300 . ?
C2 C3 1.362(4) . ?
C2 H2 0.9300 . ?
C3 C4 1.376(4) . ?
C3 H3 0.9300 . ?
C4 C5 1.373(3) . ?
C4 H4 0.9300 . ?
C5 C6 1.395(3) . ?
C5 H5 0.9300 . ?
C6 C7 1.475(3) . ?
C7 O1 1.232(2) . ?
C7 C8 1.521(3) . ?
C8 C15 1.511(3) . ?
C8 S1 1.8488(19) . ?
C8 H6 0.9800 . ?
C9 C14 1.380(3) . ?
C9 C10 1.383(3) . ?
C9 S1 1.775(2) . ?
C10 C11 1.382(3) . ?
C10 H7 0.9300 . ?
C11 C12 1.376(3) . ?
C11 H8 0.9300 . ?
C12 C13 1.373(3) . ?
C12 Cl1 1.741(2) . ?
C13 C14 1.381(3) . ?
C13 H9 0.9300 . ?
C14 H10 0.9300 . ?
C15 C16 1.356(3) . ?
C15 C23 1.459(3) . ?
C16 O2 1.328(2) . ?
C16 C17 1.451(3) . ?
C17 C22 1.382(3) . ?
C17 C18 1.396(3) . ?
C18 C19 1.375(3) . ?
C18 H12 0.9300 . ?
C19 C20 1.373(4) . ?
C19 H13 0.9300 . ?
C20 C21 1.367(4) . ?
C20 H14 0.9300 . ?
C21 C22 1.387(3) . ?
C21 H15 0.9300 . ?
C22 O3 1.370(3) . ?
C23 O4 1.201(2) . ?
C23 O3 1.375(2) . ?
O2 H11 0.8200 . ?

loop_
_geom_torsion_atom_site_label_1
_geom_torsion_atom_site_label_2
_geom_torsion_atom_site_label_3
_geom_torsion_atom_site_label_4
_geom_torsion
_geom_torsion_site_symmetry_1
_geom_torsion_site_symmetry_2
_geom_torsion_site_symmetry_3
_geom_torsion_site_symmetry_4
_geom_torsion_publ_flag
C6 C1 C2 C3 1.5(4) . . . . ?
C1 C2 C3 C4 -0.6(4) . . . . ?
C2 C3 C4 C5 -0.7(4) . . . . ?
C3 C4 C5 C6 1.2(4) . . . . ?
C2 C1 C6 C5 -1.1(3) . . . . ?
C2 C1 C6 C7 176.6(2) . . . . ?
C4 C5 C6 C1 -0.3(3) . . . . ?
C4 C5 C6 C7 -177.8(2) . . . . ?
C1 C6 C7 O1 14.4(3) . . . . ?
C5 C6 C7 O1 -168.0(2) . . . . ?
C1 C6 C7 C8 -165.17(18) . . . . ?
C5 C6 C7 C8 12.4(3) . . . . ?
O1 C7 C8 C15 -51.0(3) . . . . ?
C6 C7 C8 C15 128.58(18) . . . . ?
O1 C7 C8 S1 75.2(2) . . . . ?
C6 C7 C8 S1 -105.24(17) . . . . ?
C14 C9 C10 C11 -0.7(3) . . . . ?
S1 C9 C10 C11 179.48(15) . . . . ?
C9 C10 C11 C12 -0.1(3) . . . . ?
C10 C11 C12 C13 0.4(3) . . . . ?
C10 C11 C12 Cl1 179.68(15) . . . . ?
C11 C12 C13 C14 0.1(3) . . . . ?
Cl1 C12 C13 C14 -179.14(16) . . . . ?
C10 C9 C14 C13 1.2(3) . . . . ?
S1 C9 C14 C13 -178.93(16) . . . . ?
C12 C13 C14 C9 -1.0(3) . . . . ?
C7 C8 C15 C16 47.8(3) . . . . ?
S1 C8 C15 C16 -76.5(2) . . . . ?
C7 C8 C15 C23 -137.47(17) . . . . ?
S1 C8 C15 C23 98.17(16) . . . . ?
C23 C15 C16 O2 -175.25(18) . . . . ?
C8 C15 C16 O2 -0.9(3) . . . . ?
C23 C15 C16 C17 4.8(3) . . . . ?
C8 C15 C16 C17 179.21(17) . . . . ?
O2 C16 C17 C22 -179.38(17) . . . . ?
C15 C16 C17 C22 0.6(3) . . . . ?
O2 C16 C17 C18 -1.5(3) . . . . ?
C15 C16 C17 C18 178.48(18) . . . . ?
C22 C17 C18 C19 -0.1(3) . . . . ?
C16 C17 C18 C19 -178.04(19) . . . . ?
C17 C18 C19 C20 1.3(3) . . . . ?
C18 C19 C20 C21 -1.0(4) . . . . ?
C19 C20 C21 C22 -0.5(4) . . . . ?
C18 C17 C22 O3 178.96(18) . . . . ?
C16 C17 C22 O3 -3.0(3) . . . . ?
C18 C17 C22 C21 -1.4(3) . . . . ?
C16 C17 C22 C21 176.65(19) . . . . ?
C20 C21 C22 O3 -178.62(19) . . . . ?
C20 C21 C22 C17 1.7(3) . . . . ?
C16 C15 C23 O4 172.7(2) . . . . ?
C8 C15 C23 O4 -2.5(3) . . . . ?
C16 C15 C23 O3 -8.0(3) . . . . ?
C8 C15 C23 O3 176.86(16) . . . . ?
C17 C22 O3 C23 -0.3(3) . . . . ?
C21 C22 O3 C23 -179.92(18) . . . . ?
O4 C23 O3 C22 -174.87(19) . . . . ?
C15 C23 O3 C22 5.7(3) . . . . ?
C14 C9 S1 C8 66.04(18) . . . . ?
C10 C9 S1 C8 -114.13(16) . . . . ?
C15 C8 S1 C9 -137.20(14) . . . . ?
C7 C8 S1 C9 93.86(14) . . . . ?
